data_7207032
loop_
_publ_author_name
'Zhou, Guangpeng'
'Yang, Yulin'
'Fan, Ruiqing'
'Cao, Wenwu'
'Yang, Bin'

_publ_section_title
;
 From two-dimensional trapezoid-like layer to three-dimensional porous
 indium-4,4&#x2032;-biphenyldicarboxylate MOFs
;
_journal_issue 1
_journal_name_full CrystEngComm
_journal_page_first 193
_journal_paper_doi 10.1039/c1ce05841j
_journal_volume 14
_journal_year 2012
_chemical_formula_moiety 'C33 H20 In N2 O6'
_chemical_formula_sum 'C33 H20 In N2 O6'
_chemical_formula_weight 655.33
_chemical_name_systematic
;
?
;
_space_group_IT_number 14
_symmetry_cell_setting monoclinic
_symmetry_space_group_name_Hall '-P 2ybc'
_symmetry_space_group_name_H-M 'P 1 21/c 1'
_atom_sites_solution_hydrogens geom
_atom_sites_solution_primary direct
_atom_sites_solution_secondary difmap
_audit_creation_method SHELXL-97
_cell_angle_alpha 90.00
_cell_angle_beta 103.12(3)
_cell_angle_gamma 90.00
_cell_formula_units_Z 4
_cell_length_a 11.805(2)
_cell_length_b 24.903(5)
_cell_length_c 9.881(2)
_cell_measurement_reflns_used 27528
_cell_measurement_temperature 294(2)
_cell_measurement_theta_max 27.46
_cell_measurement_theta_min 3.03
_cell_volume 2829.0(10)
_computing_structure_refinement 'SHELXL-97 (Sheldrick, 1997)'
_computing_structure_solution 'SHELXS-97 (Sheldrick, 1990)'
_diffrn_ambient_temperature 294(2)
_diffrn_measured_fraction_theta_full 0.996
_diffrn_measured_fraction_theta_max 0.996
_diffrn_measurement_device_type 'Bruker Apex II CCD'
_diffrn_measurement_method '\w scans'
_diffrn_radiation_monochromator graphite
_diffrn_radiation_source 'fine-focus sealed tube'
_diffrn_radiation_type MoK\a
_diffrn_radiation_wavelength 0.71073
_diffrn_reflns_av_R_equivalents 0.0700
_diffrn_reflns_av_sigmaI/netI 0.0571
_diffrn_reflns_limit_h_max 15
_diffrn_reflns_limit_h_min -15
_diffrn_reflns_limit_k_max 32
_diffrn_reflns_limit_k_min -32
_diffrn_reflns_limit_l_max 12
_diffrn_reflns_limit_l_min -11
_diffrn_reflns_number 27528
_diffrn_reflns_theta_full 27.46
_diffrn_reflns_theta_max 27.46
_diffrn_reflns_theta_min 3.03
_exptl_absorpt_coefficient_mu 0.885
_exptl_absorpt_correction_T_max 0.9167
_exptl_absorpt_correction_T_min 0.8862
_exptl_absorpt_correction_type multi-scan
_exptl_absorpt_process_details 'SADABS, Sheldrick, 1996'
_exptl_crystal_colour Colorless
_exptl_crystal_density_diffrn 1.539
_exptl_crystal_density_method 'not measured'
_exptl_crystal_description Prism
_exptl_crystal_F_000 1316
_exptl_crystal_size_max 0.14
_exptl_crystal_size_mid 0.10
_exptl_crystal_size_min 0.10
_refine_diff_density_max 0.467
_refine_diff_density_min -0.777
_refine_diff_density_rms 0.081
_refine_ls_extinction_method none
_refine_ls_goodness_of_fit_ref 1.017
_refine_ls_hydrogen_treatment constr
_refine_ls_matrix_type full
_refine_ls_number_parameters 379
_refine_ls_number_reflns 6453
_refine_ls_number_restraints 0
_refine_ls_restrained_S_all 1.017
_refine_ls_R_factor_all 0.0729
_refine_ls_R_factor_gt 0.0405
_refine_ls_shift/su_max 0.001
_refine_ls_shift/su_mean 0.000
_refine_ls_structure_factor_coef Fsqd
_refine_ls_weighting_details 'calc w=1/[\s^2^(Fo^2^)+(0.0370P)^2^+0.7141P] where P=(Fo^2^+2Fc^2^)/3'
_refine_ls_weighting_scheme calc
_refine_ls_wR_factor_gt 0.0783
_refine_ls_wR_factor_ref 0.0887
_reflns_number_gt 4520
_reflns_number_total 6453
_reflns_threshold_expression >2sigma(I)
_cod_data_source_file c1ce05841j.txt
_cod_data_source_block 1
_cod_depositor_comments
;
The following automatic conversions were performed:

'_symmetry_cell_setting' value 'Monoclinic' changed to 'monoclinic'
according to /home/saulius/struct/CIF-dictionaries/cif_core.dic
dictionary named 'cif_core.dic' version 2.4.1 from 2010-06-29.

Automatic conversion script
Id: cif_fix_values 1715 2011-07-08 13:25:40Z adriana 
;
_cod_original_cell_volume 2828.8(10)
_cod_original_sg_symbol_H-M P2(1)/c
_cod_database_code 7207032

loop_
_symmetry_equiv_pos_as_xyz
'x, y, z'
'-x, y+1/2, -z+1/2'
'-x, -y, -z'
'x, -y-1/2, z-1/2'

loop_
_atom_site_label
_atom_site_type_symbol
_atom_site_fract_x
_atom_site_fract_y
_atom_site_fract_z
_atom_site_U_iso_or_equiv
_atom_site_adp_type
_atom_site_occupancy
_atom_site_symmetry_multiplicity
_atom_site_calc_flag
_atom_site_refinement_flags
In1 In 0.26610(2) 0.119455(9) 0.71861(2) 0.03278(8) Uani 1 1 d .
O1 O 0.1773(2) 0.20347(9) 0.7327(2) 0.0413(6) Uani 1 1 d .
O2 O 0.0939(2) 0.12817(9) 0.7680(3) 0.0453(6) Uani 1 1 d .
O3 O 0.1984(2) 0.13482(10) 0.4756(2) 0.0502(7) Uani 1 1 d .
O4 O 0.1805(2) 0.05722(10) 0.5713(2) 0.0545(7) Uani 1 1 d .
O5 O -0.5521(2) 0.41119(12) 1.1275(3) 0.0608(7) Uani 1 1 d .
O6 O -0.5875(2) 0.33178(12) 1.2046(3) 0.0586(7) Uani 1 1 d .
N1 N 0.3281(2) 0.14083(12) 0.9593(3) 0.0403(7) Uani 1 1 d .
N2 N 0.3151(3) 0.04125(11) 0.8485(3) 0.0418(7) Uani 1 1 d .
C1 C 0.3323(3) 0.18943(15) 1.0136(4) 0.0525(10) Uani 1 1 d .
H1A H 0.3213 0.2187 0.9534 0.063 Uiso 1 1 calc R
C2 C 0.3524(4) 0.19954(17) 1.1561(4) 0.0581(11) Uani 1 1 d .
H2A H 0.3520 0.2344 1.1895 0.070 Uiso 1 1 calc R
C3 C 0.3725(4) 0.15706(19) 1.2446(4) 0.0636(12) Uani 1 1 d .
H3A H 0.3864 0.1628 1.3400 0.076 Uiso 1 1 calc R
C4 C 0.3724(3) 0.10481(16) 1.1933(4) 0.0503(10) Uani 1 1 d .
C5 C 0.3921(4) 0.0580(2) 1.2798(4) 0.0695(13) Uani 1 1 d .
H5A H 0.4079 0.0619 1.3759 0.083 Uiso 1 1 calc R
C6 C 0.3881(4) 0.00908(19) 1.2250(4) 0.0688(13) Uani 1 1 d .
H6A H 0.4023 -0.0205 1.2838 0.083 Uiso 1 1 calc R
C7 C 0.3624(4) 0.00080(16) 1.0772(4) 0.0558(10) Uani 1 1 d .
C8 C 0.3573(5) -0.04980(18) 1.0157(5) 0.0775(14) Uani 1 1 d .
H8A H 0.3700 -0.0805 1.0705 0.093 Uiso 1 1 calc R
C9 C 0.3334(5) -0.05380(16) 0.8739(5) 0.0789(15) Uani 1 1 d .
H9A H 0.3315 -0.0872 0.8314 0.095 Uiso 1 1 calc R
C10 C 0.3120(4) -0.00735(16) 0.7940(4) 0.0626(12) Uani 1 1 d .
H10A H 0.2948 -0.0106 0.6977 0.075 Uiso 1 1 calc R
C11 C 0.3413(3) 0.04552(14) 0.9887(4) 0.0402(8) Uani 1 1 d .
C12 C 0.3476(3) 0.09860(15) 1.0473(3) 0.0397(8) Uani 1 1 d .
C13 C 0.0957(3) 0.17951(14) 0.7684(3) 0.0382(8) Uani 1 1 d .
C14 C 0.0042(3) 0.20873(14) 0.8197(3) 0.0378(8) Uani 1 1 d .
C15 C -0.0928(3) 0.18194(15) 0.8401(4) 0.0505(9) Uani 1 1 d .
H15A H -0.1029 0.1458 0.8164 0.061 Uiso 1 1 calc R
C16 C -0.1747(3) 0.20806(16) 0.8953(4) 0.0532(10) Uani 1 1 d .
H16A H -0.2397 0.1893 0.9077 0.064 Uiso 1 1 calc R
C17 C -0.1620(3) 0.26200(16) 0.9327(4) 0.0453(9) Uani 1 1 d .
C18 C -0.0633(3) 0.28840(16) 0.9133(4) 0.0560(11) Uani 1 1 d .
H18A H -0.0519 0.3243 0.9386 0.067 Uiso 1 1 calc R
C19 C 0.0181(3) 0.26206(15) 0.8568(4) 0.0536(10) Uani 1 1 d .
H19A H 0.0832 0.2806 0.8438 0.064 Uiso 1 1 calc R
C20 C -0.2513(3) 0.28935(16) 0.9929(4) 0.0464(9) Uani 1 1 d .
C21 C -0.3189(4) 0.26000(17) 1.0645(5) 0.0618(11) Uani 1 1 d .
H21A H -0.3057 0.2233 1.0773 0.074 Uiso 1 1 calc R
C22 C -0.4048(3) 0.28394(17) 1.1170(4) 0.0589(11) Uani 1 1 d .
H22A H -0.4486 0.2633 1.1648 0.071 Uiso 1 1 calc R
C23 C -0.4269(3) 0.33846(16) 1.0995(4) 0.0456(9) Uani 1 1 d .
C24 C -0.3580(3) 0.36844(16) 1.0315(4) 0.0557(10) Uani 1 1 d .
H24A H -0.3699 0.4053 1.0209 0.067 Uiso 1 1 calc R
C25 C -0.2719(3) 0.34414(17) 0.9795(4) 0.0575(11) Uani 1 1 d .
H25A H -0.2265 0.3650 0.9343 0.069 Uiso 1 1 calc R
C26 C -0.5267(3) 0.36266(18) 1.1474(4) 0.0480(9) Uani 1 1 d .
C27 C 0.1639(3) 0.08710(16) 0.4642(4) 0.0444(9) Uani 1 1 d .
C28 C 0.1076(3) 0.06321(14) 0.3279(3) 0.0415(8) Uani 1 1 d .
C29 C 0.0726(4) 0.01001(16) 0.3194(4) 0.0616(12) Uani 1 1 d .
H29A H 0.0777 -0.0096 0.4007 0.074 Uiso 1 1 calc R
C30 C 0.0304(4) -0.01449(16) 0.1932(4) 0.0641(13) Uani 1 1 d .
H30A H 0.0076 -0.0503 0.1907 0.077 Uiso 1 1 calc R
C31 C 0.0212(3) 0.01367(14) 0.0682(3) 0.0428(8) Uani 1 1 d .
C32 C 0.0526(3) 0.06737(15) 0.0783(4) 0.0517(10) Uani 1 1 d .
H32A H 0.0455 0.0875 -0.0025 0.062 Uiso 1 1 calc R
C33 C 0.0942(3) 0.09174(15) 0.2056(4) 0.0504(10) Uani 1 1 d .
H33A H 0.1134 0.1280 0.2088 0.061 Uiso 1 1 calc R

loop_
_atom_site_aniso_label
_atom_site_aniso_U_11
_atom_site_aniso_U_22
_atom_site_aniso_U_33
_atom_site_aniso_U_23
_atom_site_aniso_U_13
_atom_site_aniso_U_12
In1 0.03615(13) 0.03090(12) 0.03450(12) -0.00001(11) 0.01473(9) -0.00159(11)
O1 0.0386(13) 0.0393(13) 0.0522(14) 0.0026(11) 0.0235(12) 0.0024(11)
O2 0.0417(14) 0.0383(14) 0.0622(15) -0.0033(12) 0.0251(12) -0.0012(11)
O3 0.0592(17) 0.0443(15) 0.0444(14) -0.0085(12) 0.0062(13) -0.0012(12)
O4 0.0682(19) 0.0549(16) 0.0398(14) -0.0026(12) 0.0110(13) -0.0061(14)
O5 0.0531(17) 0.0612(19) 0.0727(18) -0.0226(15) 0.0241(14) 0.0030(14)
O6 0.0448(15) 0.0776(19) 0.0626(17) 0.0081(15) 0.0313(14) 0.0153(14)
N1 0.0446(17) 0.0422(16) 0.0350(15) -0.0004(13) 0.0108(13) -0.0014(13)
N2 0.0468(18) 0.0397(16) 0.0407(16) 0.0009(13) 0.0139(14) 0.0059(13)
C1 0.059(3) 0.047(2) 0.050(2) -0.0055(18) 0.0085(19) -0.0047(19)
C2 0.066(3) 0.056(3) 0.052(2) -0.019(2) 0.013(2) 0.000(2)
C3 0.066(3) 0.081(3) 0.045(2) -0.017(2) 0.013(2) 0.006(2)
C4 0.048(2) 0.066(3) 0.0394(19) 0.0013(18) 0.0136(17) 0.0125(19)
C5 0.074(3) 0.095(4) 0.041(2) 0.015(2) 0.017(2) 0.026(3)
C6 0.086(3) 0.072(3) 0.052(2) 0.029(2) 0.024(2) 0.028(3)
C7 0.061(3) 0.054(2) 0.056(2) 0.014(2) 0.022(2) 0.017(2)
C8 0.104(4) 0.057(3) 0.072(3) 0.025(2) 0.021(3) 0.018(3)
C9 0.114(4) 0.038(2) 0.082(3) 0.003(2) 0.016(3) 0.012(2)
C10 0.087(3) 0.046(2) 0.053(2) 0.0029(19) 0.011(2) 0.012(2)
C11 0.0388(19) 0.044(2) 0.0414(18) 0.0069(16) 0.0164(16) 0.0067(16)
C12 0.0335(18) 0.052(2) 0.0345(17) 0.0017(16) 0.0101(15) 0.0050(16)
C13 0.0357(19) 0.043(2) 0.0369(17) -0.0022(16) 0.0104(15) 0.0018(15)
C14 0.0317(18) 0.043(2) 0.0406(18) -0.0019(15) 0.0128(15) 0.0010(15)
C15 0.044(2) 0.045(2) 0.067(2) -0.0054(19) 0.023(2) -0.0005(17)
C16 0.038(2) 0.056(2) 0.072(3) -0.005(2) 0.026(2) -0.0047(18)
C17 0.0334(19) 0.057(2) 0.048(2) -0.0066(18) 0.0157(16) 0.0012(17)
C18 0.049(2) 0.048(2) 0.079(3) -0.019(2) 0.032(2) -0.0036(18)
C19 0.045(2) 0.051(2) 0.074(3) -0.007(2) 0.033(2) -0.0038(18)
C20 0.036(2) 0.056(2) 0.050(2) -0.0097(18) 0.0160(17) 0.0021(17)
C21 0.057(3) 0.053(2) 0.086(3) 0.002(2) 0.038(2) 0.006(2)
C22 0.045(2) 0.064(3) 0.078(3) -0.004(2) 0.034(2) -0.001(2)
C23 0.0331(19) 0.061(2) 0.046(2) -0.0112(18) 0.0152(16) 0.0010(17)
C24 0.051(2) 0.054(3) 0.069(3) -0.007(2) 0.028(2) 0.0032(19)
C25 0.049(2) 0.062(3) 0.072(3) -0.003(2) 0.034(2) 0.000(2)
C26 0.032(2) 0.069(3) 0.0422(19) -0.0164(19) 0.0080(16) 0.0026(18)
C27 0.040(2) 0.054(2) 0.0405(19) -0.0056(18) 0.0127(16) 0.0066(18)
C28 0.046(2) 0.042(2) 0.0377(18) -0.0042(16) 0.0125(16) -0.0008(16)
C29 0.094(3) 0.053(2) 0.036(2) 0.0046(18) 0.011(2) -0.023(2)
C30 0.103(4) 0.049(2) 0.041(2) -0.0038(18) 0.017(2) -0.036(2)
C31 0.045(2) 0.047(2) 0.0367(18) -0.0036(16) 0.0096(16) -0.0121(16)
C32 0.068(3) 0.047(2) 0.0355(19) 0.0028(17) 0.0020(18) -0.0072(19)
C33 0.064(3) 0.037(2) 0.046(2) -0.0025(17) 0.0033(19) -0.0066(18)

loop_
_atom_type_symbol
_atom_type_description
_atom_type_scat_dispersion_real
_atom_type_scat_dispersion_imag
_atom_type_scat_source
C C 0.0033 0.0016 'International Tables Vol C Tables 4.2.6.8 and 6.1.1.4'
H H 0.0000 0.0000 'International Tables Vol C Tables 4.2.6.8 and 6.1.1.4'
N N 0.0061 0.0033 'International Tables Vol C Tables 4.2.6.8 and 6.1.1.4'
O O 0.0106 0.0060 'International Tables Vol C Tables 4.2.6.8 and 6.1.1.4'
In In -0.7276 1.3100 'International Tables Vol C Tables 4.2.6.8 and 6.1.1.4'

loop_
_geom_angle_atom_site_label_1
_geom_angle_atom_site_label_2
_geom_angle_atom_site_label_3
_geom_angle
_geom_angle_site_symmetry_1
_geom_angle_site_symmetry_3
O6 In1 O2 139.09(10) 4_665 .
O6 In1 O4 127.63(10) 4_665 .
O2 In1 O4 84.72(10) . .
O6 In1 N2 113.96(11) 4_665 .
O2 In1 N2 94.95(10) . .
O4 In1 N2 78.23(10) . .
O6 In1 O1 82.91(10) 4_665 .
O2 In1 O1 57.01(8) . .
O4 In1 O1 121.24(9) . .
N2 In1 O1 140.04(9) . .
O6 In1 O3 86.27(10) 4_665 .
O2 In1 O3 95.26(9) . .
O4 In1 O3 56.61(9) . .
N2 In1 O3 132.32(9) . .
O1 In1 O3 82.24(8) . .
O6 In1 N1 82.44(10) 4_665 .
O2 In1 N1 81.21(10) . .
O4 In1 N1 143.65(10) . .
N2 In1 N1 69.86(10) . .
O1 In1 N1 77.47(9) . .
O3 In1 N1 157.81(9) . .
O6 In1 C13 110.53(11) 4_665 .
O2 In1 C13 28.85(9) . .
O4 In1 C13 105.44(10) . .
N2 In1 C13 118.34(11) . .
O1 In1 C13 28.25(9) . .
O3 In1 C13 90.06(10) . .
N1 In1 C13 76.24(10) . .
O6 In1 C27 108.11(11) 4_665 .
O2 In1 C27 89.75(10) . .
O4 In1 C27 28.47(10) . .
N2 In1 C27 105.69(11) . .
O1 In1 C27 102.27(10) . .
O3 In1 C27 28.14(10) . .
N1 In1 C27 169.40(11) . .
C13 In1 C27 98.42(11) . .
C13 O1 In1 88.5(2) . .
C13 O2 In1 94.8(2) . .
C27 O3 In1 88.1(2) . .
C27 O4 In1 95.7(2) . .
C26 O6 In1 103.4(2) . 4_466
C12 N1 C1 117.8(3) . .
C12 N1 In1 115.9(2) . .
C1 N1 In1 125.8(2) . .
C10 N2 C11 117.9(3) . .
C10 N2 In1 124.0(2) . .
C11 N2 In1 117.9(2) . .
N1 C1 C2 123.9(4) . .
N1 C1 H1A 118.1 . .
C2 C1 H1A 118.1 . .
C3 C2 C1 118.3(4) . .
C3 C2 H2A 120.9 . .
C1 C2 H2A 120.9 . .
C2 C3 C4 120.4(4) . .
C2 C3 H3A 119.8 . .
C4 C3 H3A 119.8 . .
C3 C4 C12 117.1(4) . .
C3 C4 C5 123.7(4) . .
C12 C4 C5 119.1(4) . .
C6 C5 C4 121.1(4) . .
C6 C5 H5A 119.4 . .
C4 C5 H5A 119.4 . .
C5 C6 C7 121.7(4) . .
C5 C6 H6A 119.2 . .
C7 C6 H6A 119.2 . .
C11 C7 C8 117.5(4) . .
C11 C7 C6 119.1(4) . .
C8 C7 C6 123.4(4) . .
C9 C8 C7 119.4(4) . .
C9 C8 H8A 120.3 . .
C7 C8 H8A 120.3 . .
C8 C9 C10 119.3(4) . .
C8 C9 H9A 120.4 . .
C10 C9 H9A 120.4 . .
N2 C10 C9 123.1(4) . .
N2 C10 H10A 118.5 . .
C9 C10 H10A 118.5 . .
N2 C11 C7 122.9(3) . .
N2 C11 C12 117.6(3) . .
C7 C11 C12 119.5(3) . .
N1 C12 C4 122.5(3) . .
N1 C12 C11 118.1(3) . .
C4 C12 C11 119.4(3) . .
O1 C13 O2 119.3(3) . .
O1 C13 C14 122.0(3) . .
O2 C13 C14 118.6(3) . .
O1 C13 In1 63.21(18) . .
O2 C13 In1 56.37(17) . .
C14 C13 In1 170.3(2) . .
C19 C14 C15 118.7(3) . .
C19 C14 C13 120.8(3) . .
C15 C14 C13 120.4(3) . .
C16 C15 C14 120.7(4) . .
C16 C15 H15A 119.6 . .
C14 C15 H15A 119.6 . .
C15 C16 C17 121.2(4) . .
C15 C16 H16A 119.4 . .
C17 C16 H16A 119.4 . .
C18 C17 C16 117.6(3) . .
C18 C17 C20 122.1(4) . .
C16 C17 C20 120.3(3) . .
C19 C18 C17 120.9(4) . .
C19 C18 H18A 119.5 . .
C17 C18 H18A 119.5 . .
C14 C19 C18 120.9(4) . .
C14 C19 H19A 119.6 . .
C18 C19 H19A 119.6 . .
C21 C20 C25 117.3(4) . .
C21 C20 C17 120.3(4) . .
C25 C20 C17 122.5(4) . .
C22 C21 C20 121.5(4) . .
C22 C21 H21A 119.3 . .
C20 C21 H21A 119.3 . .
C21 C22 C23 120.8(4) . .
C21 C22 H22A 119.6 . .
C23 C22 H22A 119.6 . .
C22 C23 C24 118.3(4) . .
C22 C23 C26 119.7(4) . .
C24 C23 C26 121.9(4) . .
C25 C24 C23 120.5(4) . .
C25 C24 H24A 119.7 . .
C23 C24 H24A 119.7 . .
C24 C25 C20 121.6(4) . .
C24 C25 H25A 119.2 . .
C20 C25 H25A 119.2 . .
O5 C26 O6 121.1(4) . .
O5 C26 C23 121.2(4) . .
O6 C26 C23 117.6(4) . .
O3 C27 O4 119.6(3) . .
O3 C27 C28 122.1(3) . .
O4 C27 C28 118.2(3) . .
O3 C27 In1 63.78(18) . .
O4 C27 In1 55.85(17) . .
C28 C27 In1 174.0(3) . .
C33 C28 C29 117.8(3) . .
C33 C28 C27 121.8(3) . .
C29 C28 C27 120.3(3) . .
C30 C29 C28 121.4(3) . .
C30 C29 H29A 119.3 . .
C28 C29 H29A 119.3 . .
C29 C30 C31 121.0(3) . .
C29 C30 H30A 119.5 . .
C31 C30 H30A 119.5 . .
C32 C31 C30 117.0(3) . .
C32 C31 C31 122.4(4) . 3
C30 C31 C31 120.7(4) . 3
C33 C32 C31 121.5(3) . .
C33 C32 H32A 119.2 . .
C31 C32 H32A 119.2 . .
C28 C33 C32 121.2(3) . .
C28 C33 H33A 119.4 . .
C32 C33 H33A 119.4 . .

loop_
_geom_bond_atom_site_label_1
_geom_bond_atom_site_label_2
_geom_bond_distance
_geom_bond_site_symmetry_2
In1 O6 2.142(3) 4_665
In1 O2 2.207(2) .
In1 O4 2.208(2) .
In1 N2 2.332(3) .
In1 O1 2.358(2) .
In1 O3 2.383(2) .
In1 N1 2.384(3) .
In1 C13 2.641(3) .
In1 C27 2.655(4) .
O1 C13 1.250(4) .
O2 C13 1.279(4) .
O3 C27 1.253(4) .
O4 C27 1.272(4) .
O5 C26 1.250(5) .
O6 C26 1.269(5) .
O6 In1 2.142(3) 4_466
N1 C12 1.351(4) .
N1 C1 1.321(4) .
N2 C10 1.322(5) .
N2 C11 1.353(4) .
C1 C2 1.397(5) .
C1 H1A 0.9300 .
C2 C3 1.359(6) .
C2 H2A 0.9300 .
C3 C4 1.396(6) .
C3 H3A 0.9300 .
C4 C12 1.415(5) .
C4 C5 1.433(6) .
C5 C6 1.329(6) .
C5 H5A 0.9300 .
C6 C7 1.437(6) .
C6 H6A 0.9300 .
C7 C11 1.403(5) .
C7 C8 1.394(6) .
C8 C9 1.369(6) .
C8 H8A 0.9300 .
C9 C10 1.391(5) .
C9 H9A 0.9300 .
C10 H10A 0.9300 .
C11 C12 1.438(5) .
C13 C14 1.484(5) .
C14 C19 1.378(5) .
C14 C15 1.379(5) .
C15 C16 1.377(5) .
C15 H15A 0.9300 .
C16 C17 1.392(5) .
C16 H16A 0.9300 .
C17 C18 1.389(5) .
C17 C20 1.488(5) .
C18 C19 1.382(5) .
C18 H18A 0.9300 .
C19 H19A 0.9300 .
C20 C21 1.389(5) .
C20 C25 1.387(5) .
C21 C22 1.376(5) .
C21 H21A 0.9300 .
C22 C23 1.386(5) .
C22 H22A 0.9300 .
C23 C24 1.385(5) .
C23 C26 1.493(5) .
C24 C25 1.378(5) .
C24 H24A 0.9300 .
C25 H25A 0.9300 .
C27 C28 1.484(5) .
C28 C33 1.380(5) .
C28 C29 1.385(5) .
C29 C30 1.376(5) .
C29 H29A 0.9300 .
C30 C31 1.403(5) .
C30 H30A 0.9300 .
C31 C32 1.385(5) .
C31 C31 1.491(6) 3
C32 C33 1.382(5) .
C32 H32A 0.9300 .
C33 H33A 0.9300 .
